data_7044335
loop_
_publ_author_name
'Cui, Xiaobing'
'Lv, Ying'
'xiao, lina'
'hao, xiangrong'
'Xu, Ji-Qing'

_publ_section_title
;
 A series of organic-inorganic hybrid compounds formed by [P2W18O62]6- and
 several types of transition metal complexes
;
_journal_name_full 'Dalton Trans.'
_journal_paper_doi 10.1039/C7DT02814H
_journal_year 2017
_chemical_formula_sum 'C70 H64 Ag6 N14 O66 P2 W18'
_chemical_formula_weight 6175.81
_space_group_crystal_system triclinic
_space_group_IT_number 2
_space_group_name_Hall '-P 1'
_space_group_name_H-M_alt 'P -1'
_symmetry_space_group_name_Hall '-P 1'
_symmetry_space_group_name_H-M 'P -1'
_atom_sites_solution_hydrogens geom
_audit_creation_method SHELXL-2014/7
_audit_update_record
;
2017-07-26 deposited with the CCDC.
2017-09-25 downloaded from the CCDC.
;
_cell_angle_alpha 76.89(3)
_cell_angle_beta 79.79(3)
_cell_angle_gamma 67.57(3)
_cell_formula_units_Z 2
_cell_length_a 14.149(3)
_cell_length_b 16.868(3)
_cell_length_c 25.741(5)
_cell_measurement_reflns_used 9963
_cell_measurement_temperature 293(2)
_cell_measurement_theta_max 25.18
_cell_measurement_theta_min 3.07
_cell_volume 5503(2)
_computing_cell_refinement 'Bruker SMART'
_computing_data_collection 'Bruker SMART'
_computing_data_reduction 'Bruker SAINT'
_computing_molecular_graphics 'SHELXL-2014/7 (Sheldrick, 2014)'
_computing_publication_material 'SHELXL-2014/7 (Sheldrick, 2014)'
_computing_structure_refinement 'SHELXL-2014/7 (Sheldrick, 2014)'
_computing_structure_solution 'SHELXL-2014/7 (Sheldrick, 2014)'
_diffrn_ambient_temperature 293(2)
_diffrn_measured_fraction_theta_full 0.976
_diffrn_measured_fraction_theta_max 0.971
_diffrn_measurement_device_type 'CCD area detector'
_diffrn_radiation_type MoK\a
_diffrn_radiation_wavelength 0.71073
_diffrn_reflns_av_R_equivalents 0.0465
_diffrn_reflns_av_unetI/netI 0.0741
_diffrn_reflns_Laue_measured_fraction_full 0.976
_diffrn_reflns_Laue_measured_fraction_max 0.971
_diffrn_reflns_limit_h_max 14
_diffrn_reflns_limit_h_min -16
_diffrn_reflns_limit_k_max 20
_diffrn_reflns_limit_k_min -20
_diffrn_reflns_limit_l_max 30
_diffrn_reflns_limit_l_min -30
_diffrn_reflns_number 32399
_diffrn_reflns_point_group_measured_fraction_full 0.976
_diffrn_reflns_point_group_measured_fraction_max 0.971
_diffrn_reflns_theta_full 25.242
_diffrn_reflns_theta_max 25.296
_diffrn_reflns_theta_min 2.862
_exptl_absorpt_coefficient_mu 19.897
_exptl_absorpt_correction_T_max 0.060
_exptl_absorpt_correction_T_min 0.042
_exptl_absorpt_correction_type empirical
_exptl_crystal_colour yellow_clear
_exptl_crystal_density_diffrn 3.727
_exptl_crystal_description lamellar
_exptl_crystal_F_000 5508
_exptl_crystal_size_max 0.25
_exptl_crystal_size_mid 0.15
_exptl_crystal_size_min 0.15
_refine_diff_density_max 6.154
_refine_diff_density_min -4.686
_refine_diff_density_rms 0.611
_refine_ls_extinction_method none
_refine_ls_goodness_of_fit_ref 1.073
_refine_ls_hydrogen_treatment constr
_refine_ls_matrix_type full
_refine_ls_number_parameters 1435
_refine_ls_number_reflns 19429
_refine_ls_number_restraints 2299
_refine_ls_restrained_S_all 1.019
_refine_ls_R_factor_all 0.1047
_refine_ls_R_factor_gt 0.0728
_refine_ls_shift/su_max 0.001
_refine_ls_shift/su_mean 0.000
_refine_ls_structure_factor_coef Fsqd
_refine_ls_weighting_details 'w=1/[\s^2^(Fo^2^)+(0.0560P)^2^+787.3173P] where P=(Fo^2^+2Fc^2^)/3'
_refine_ls_weighting_scheme calc
_refine_ls_wR_factor_gt 0.1681
_refine_ls_wR_factor_ref 0.1962
_reflns_Friedel_coverage 0.000
_reflns_number_gt 14199
_reflns_number_total 19429
_reflns_threshold_expression 'I > 2\s(I)'
_cod_data_source_file c7dt02814h2.cif
_cod_data_source_block 5
_cod_database_code 7044335
_shelx_shelxl_version_number 2014/7
_shelx_space_group_comment
;
The symmetry employed for this shelxl refinement is uniquely defined
by the following loop, which should always be used as a source of
symmetry information in preference to the above space-group names.
They are only intended as comments.
;

loop_
_space_group_symop_operation_xyz
'x, y, z'
'-x, -y, -z'

loop_
_atom_site_label
_atom_site_type_symbol
_atom_site_fract_x
_atom_site_fract_y
_atom_site_fract_z
_atom_site_U_iso_or_equiv
_atom_site_adp_type
_atom_site_occupancy
_atom_site_site_symmetry_order
_atom_site_calc_flag
_atom_site_refinement_flags_posn
_atom_site_refinement_flags_adp
_atom_site_refinement_flags_occupancy
W1 W 0.37327(7) 1.37261(6) 0.12363(4) 0.0167(2) Uani 1 1 d . . .
W2 W 0.62363(7) 1.33457(6) 0.12365(4) 0.0151(2) Uani 1 1 d . . .
W3 W 0.31521(7) 1.31266(6) 0.36727(4) 0.0157(2) Uani 1 1 d . . .
W4 W 0.31968(8) 1.60870(6) 0.12121(4) 0.0188(2) Uani 1 1 d . . .
W5 W 0.25483(7) 1.54902(6) 0.36387(4) 0.0177(2) Uani 1 1 d . . .
W6 W 0.58906(7) 1.27289(6) 0.36672(4) 0.0155(2) Uani 1 1 d . . .
W7 W 0.56977(7) 1.57050(6) 0.12156(4) 0.0177(2) Uani 1 1 d . . .
W8 W 0.73737(7) 1.28379(6) 0.25026(4) 0.0165(2) Uani 1 1 d . . .
W9 W 0.52778(7) 1.50932(6) 0.36514(4) 0.0183(2) Uani 1 1 d . . .
W10 W 0.67866(7) 1.51914(7) 0.24926(4) 0.0204(2) Uani 1 1 d . . .
W11 W 0.15402(7) 1.59677(6) 0.24753(4) 0.0191(2) Uani 1 1 d . . .
W12 W 0.65962(7) 1.12167(6) 0.21167(4) 0.0181(2) Uani 1 1 d . . .
W13 W 0.21277(7) 1.35989(6) 0.25107(4) 0.0181(2) Uani 1 1 d . . .
W14 W 0.40805(8) 1.15826(6) 0.20998(4) 0.0189(2) Uani 1 1 d . . .
W15 W 0.50069(8) 1.74264(7) 0.20266(5) 0.0246(2) Uani 1 1 d . . .
W16 W 0.50921(7) 1.11093(6) 0.32818(4) 0.0173(2) Uani 1 1 d . . .
W17 W 0.35053(8) 1.73170(6) 0.32028(5) 0.0240(2) Uani 1 1 d . . .
W18 W 0.24836(9) 1.77959(6) 0.20348(5) 0.0265(3) Uani 1 1 d . . .
Ag5 Ag 0.07480(19) 0.95426(15) 0.54906(11) 0.0414(6) Uani 1 1 d . . .
Ag4 Ag 0.1935(2) 0.92581(16) 0.64251(12) 0.0455(6) Uani 1 1 d . . .
Ag3 Ag 0.1417(2) 1.7187(2) 0.00106(12) 0.0635(9) Uani 1 1 d . . .
P2 P 0.4154(4) 1.5646(3) 0.2446(2) 0.0035(8) Uani 1 1 d . U .
P1 P 0.4770(4) 1.3173(3) 0.2468(2) 0.0071(8) Uani 1 1 d . U .
Ag2 Ag 0.6367(3) 0.9410(2) 0.12175(12) 0.0664(9) Uani 1 1 d . . .
Ag1 Ag 0.7171(3) 1.6792(2) 0.30028(12) 0.0630(8) Uani 1 1 d . . .
O1 O 0.3204(12) 1.5450(10) 0.2734(6) 0.0152(15) Uani 1 1 d . U .
O2 O 0.3903(12) 1.6657(10) 0.2423(6) 0.0140(14) Uani 1 1 d . U .
O3 O 0.4357(12) 1.5528(10) 0.1861(6) 0.0148(15) Uani 1 1 d . U .
O4 O 0.5106(12) 1.5161(10) 0.2732(6) 0.0147(14) Uani 1 1 d . U .
O5 O 0.4827(11) 1.3581(10) 0.1872(6) 0.0120(11) Uani 1 1 d . U .
O6 O 0.5033(11) 1.2153(10) 0.2482(6) 0.0114(11) Uani 1 1 d . U .
O7 O 0.3706(11) 1.3515(10) 0.2745(6) 0.0115(11) Uani 1 1 d . U .
O8 O 0.5611(11) 1.3204(10) 0.2763(6) 0.0111(11) Uani 1 1 d . U .
O9 O 0.6965(12) 1.3268(10) 0.1814(7) 0.018(2) Uani 1 1 d . U .
O10 O 0.250(2) 1.8074(18) 0.2709(11) 0.014(2) Uani 0.6 1 d . U P
O100 O 0.236(3) 1.771(3) 0.2806(17) 0.015(2) Uani 0.4 1 d . U P
O11 O 0.2698(12) 1.6605(11) 0.3449(7) 0.0191(19) Uani 1 1 d . U .
O12 O 0.7618(13) 1.0401(11) 0.1880(7) 0.022(3) Uani 1 1 d . U .
O13 O 0.2930(12) 1.2434(10) 0.2402(7) 0.018(2) Uani 1 1 d . U .
O14 O 0.0287(13) 1.6367(11) 0.2360(8) 0.025(4) Uani 1 1 d . U .
O15 O 0.1400(12) 1.5953(10) 0.3218(7) 0.019(2) Uani 1 1 d . U .
O16 O 0.7211(12) 1.1769(10) 0.2420(7) 0.018(2) Uani 1 1 d . U .
O17 O 0.2698(12) 1.3916(11) 0.1800(7) 0.019(2) Uani 1 1 d . U .
O18 O 0.6519(12) 1.5152(10) 0.3248(7) 0.018(2) Uani 1 1 d . U .
O19 O 0.6487(13) 1.5233(10) 0.1790(7) 0.019(2) Uani 1 1 d . U .
O20 O 0.5155(14) 1.0252(11) 0.3770(7) 0.026(3) Uani 1 1 d . U .
O21 O 0.3538(14) 1.1009(12) 0.1860(8) 0.030(4) Uani 1 1 d . U .
O22 O 0.5286(13) 1.6788(11) 0.1459(7) 0.020(2) Uani 1 1 d . U .
O23 O 0.1540(14) 1.8718(11) 0.1771(8) 0.029(3) Uani 1 1 d . U .
O24 O 0.3942(12) 1.5040(10) 0.3766(6) 0.0156(19) Uani 1 1 d . U .
O25 O 0.0961(14) 1.3622(12) 0.2420(8) 0.028(3) Uani 1 1 d . U .
O26 O 0.6272(13) 1.2290(10) 0.4283(7) 0.020(3) Uani 1 1 d . U .
O27 O 0.8013(14) 1.5197(12) 0.2382(8) 0.028(3) Uani 1 1 d . U .
O28 O 0.4451(12) 1.3101(10) 0.3776(7) 0.018(2) Uani 1 1 d . U .
O29 O 0.4460(13) 1.6150(11) 0.0866(7) 0.021(2) Uani 1 1 d . U .
O30 O 0.4618(12) 1.6332(10) 0.3477(7) 0.017(2) Uani 1 1 d . U .
O31 O 0.2487(14) 1.6526(11) 0.0687(7) 0.025(3) Uani 1 1 d . U .
O32 O 0.3727(12) 1.8036(11) 0.1787(7) 0.021(2) Uani 1 1 d . U .
O33 O 0.5807(12) 1.3863(10) 0.3632(6) 0.016(2) Uani 1 1 d . U .
O34 O 0.2585(14) 1.2891(12) 0.4302(8) 0.029(4) Uani 1 1 d . U .
O35 O 0.3080(14) 1.3820(12) 0.0718(7) 0.027(3) Uani 1 1 d . U .
O36 O 0.1751(13) 1.7071(11) 0.2353(7) 0.020(2) Uani 1 1 d . U .
O37 O 0.7170(13) 1.3185(11) 0.0710(7) 0.022(3) Uani 1 1 d . U .
O38 O 0.1746(12) 1.4780(10) 0.2596(7) 0.019(2) Uani 1 1 d . U .
O39 O 0.5108(12) 1.3464(11) 0.0900(7) 0.019(2) Uani 1 1 d . U .
O40 O 0.1944(13) 1.5570(11) 0.4255(7) 0.024(3) Uani 1 1 d . U .
O41 O 0.4319(13) 1.0922(11) 0.2795(7) 0.019(2) Uani 1 1 d . U .
O42 O 0.447(2) 1.7760(19) 0.2723(11) 0.014(2) Uani 0.6 1 d . U P
O420 O 0.476(3) 1.732(3) 0.2836(17) 0.0150(19) Uani 0.4 1 d . U P
O43 O 0.6421(12) 1.2155(10) 0.1515(7) 0.018(2) Uani 1 1 d . U .
O44 O 0.7135(12) 1.3954(10) 0.2613(7) 0.017(2) Uani 1 1 d . U .
O45 O 0.5527(14) 1.5038(12) 0.4287(7) 0.026(3) Uani 1 1 d . U .
O46 O 0.4061(12) 1.2510(10) 0.1513(7) 0.0172(19) Uani 1 1 d . U .
O47 O 0.2113(12) 1.3232(11) 0.3257(7) 0.019(2) Uani 1 1 d . U .
O48 O 0.7208(12) 1.2443(10) 0.3248(7) 0.017(2) Uani 1 1 d . U .
O49 O 0.5856(12) 1.4573(10) 0.1157(7) 0.019(2) Uani 1 1 d . U .
O50 O 0.5814(12) 1.1684(10) 0.3501(7) 0.017(2) Uani 1 1 d . U .
O51 O 0.3870(12) 1.1958(10) 0.3528(6) 0.016(2) Uani 1 1 d . U .
O52 O 0.8660(14) 1.2490(11) 0.2396(7) 0.024(3) Uani 1 1 d . U .
O53 O 0.3210(14) 1.7933(12) 0.3693(8) 0.028(3) Uani 1 1 d . U .
O54 O 0.6269(13) 1.0610(11) 0.2804(7) 0.021(2) Uani 1 1 d . U .
O55 O 0.6576(13) 1.5872(11) 0.0704(7) 0.023(3) Uani 1 1 d . U .
O56 O 0.2671(12) 1.4350(10) 0.3615(7) 0.0168(18) Uani 1 1 d . U .
O57 O 0.2913(13) 1.7141(11) 0.1455(7) 0.021(2) Uani 1 1 d . U .
O58 O 0.5633(14) 1.8144(12) 0.1759(8) 0.027(3) Uani 1 1 d . U .
O59 O 0.5472(13) 1.1022(11) 0.1886(7) 0.021(2) Uani 1 1 d . U .
O60 O 0.6041(13) 1.6428(11) 0.2374(7) 0.019(2) Uani 1 1 d . U .
O61 O 0.3628(12) 1.4910(10) 0.1139(7) 0.019(2) Uani 1 1 d . U .
O62 O 0.2250(12) 1.5872(10) 0.1774(7) 0.019(2) Uani 1 1 d . U .
N1 N 0.6203(16) 1.0524(11) 0.0501(6) 0.041(6) Uani 1 1 d G . .
C1 C 0.6155(17) 1.1349(12) 0.0536(6) 0.044(7) Uani 1 1 d G U .
H1A H 0.6117 1.1492 0.0870 0.052 Uiso 1 1 calc R U .
C2 C 0.6165(17) 1.1961(10) 0.0073(8) 0.046(8) Uani 1 1 d G U .
H2A H 0.6133 1.2513 0.0097 0.056 Uiso 1 1 calc R U .
C3 C 0.6222(16) 1.1747(11) -0.0425(6) 0.033(6) Uani 1 1 d G U .
H3A H 0.6228 1.2156 -0.0735 0.040 Uiso 1 1 calc R U .
C4 C 0.6270(16) 1.0922(12) -0.0460(6) 0.038(7) Uani 1 1 d G U .
H4A H 0.6308 1.0780 -0.0794 0.046 Uiso 1 1 calc R U .
C5 C 0.6260(16) 1.0311(9) 0.0003(7) 0.040(8) Uani 1 1 d G . .
C6 C 0.6349(16) 0.9441(9) -0.0011(8) 0.036(7) Uani 1 1 d G U .
C7 C 0.6354(18) 0.9188(12) -0.0489(6) 0.052(8) Uani 1 1 d G U .
H7A H 0.6327 0.9580 -0.0810 0.063 Uiso 1 1 calc R U .
C8 C 0.6398(18) 0.8351(13) -0.0488(6) 0.047(8) Uani 1 1 d G U .
H8A H 0.6401 0.8182 -0.0809 0.057 Uiso 1 1 calc R U .
C9 C 0.6437(17) 0.7765(10) -0.0009(8) 0.039(7) Uani 1 1 d G U .
H9A H 0.6467 0.7205 -0.0008 0.047 Uiso 1 1 calc R U .
C10 C 0.6432(17) 0.8017(11) 0.0470(6) 0.049(8) Uani 1 1 d G U .
H10A H 0.6459 0.7626 0.0791 0.059 Uiso 1 1 calc R U .
N2 N 0.6388(15) 0.8855(12) 0.0469(6) 0.035(6) Uani 1 1 d G U .
N3 N 0.2726(12) 1.0019(10) 0.5782(7) 0.032(6) Uani 1 1 d G . .
C11 C 0.3341(15) 0.9678(10) 0.5342(8) 0.041(7) Uani 1 1 d G U .
H11A H 0.3443 0.9115 0.5305 0.049 Uiso 1 1 calc R U .
C12 C 0.3803(15) 1.0180(13) 0.4959(7) 0.053(9) Uani 1 1 d G U .
H12A H 0.4215 0.9952 0.4665 0.064 Uiso 1 1 calc R U .
C13 C 0.3651(15) 1.1022(12) 0.5015(7) 0.044(8) Uani 1 1 d G . .
H13A H 0.3960 1.1357 0.4759 0.053 Uiso 1 1 calc R U .
C14 C 0.3035(15) 1.1362(9) 0.5455(8) 0.042(7) Uani 1 1 d G U .
H14A H 0.2933 1.1925 0.5492 0.050 Uiso 1 1 calc R U .
C15 C 0.2573(13) 1.0861(10) 0.5838(6) 0.027(6) Uani 1 1 d G U .
C16 C 0.1952(16) 1.1170(13) 0.6298(7) 0.040(7) Uani 1 1 d G U .
C17 C 0.1593(19) 1.2046(12) 0.6338(9) 0.061(10) Uani 1 1 d G U .
H17A H 0.1781 1.2441 0.6065 0.073 Uiso 1 1 calc R U .
C18 C 0.0953(19) 1.2332(10) 0.6786(10) 0.060(11) Uani 1 1 d G . .
H18A H 0.0713 1.2918 0.6813 0.072 Uiso 1 1 calc R U .
C19 C 0.0672(17) 1.1741(14) 0.7194(8) 0.056(9) Uani 1 1 d G U .
H19A H 0.0243 1.1933 0.7494 0.068 Uiso 1 1 calc R U .
C20 C 0.1031(18) 1.0865(13) 0.7154(7) 0.050(9) Uani 1 1 d G . .
H20A H 0.0843 1.0470 0.7427 0.060 Uiso 1 1 calc R U .
N4 N 0.1671(16) 1.0579(9) 0.6706(8) 0.044(7) Uani 1 1 d G . .
N5 N 0.1505(14) 1.0084(10) 0.4683(6) 0.045(7) Uani 1 1 d G . .
C21 C 0.2156(16) 0.9579(9) 0.4314(8) 0.045(9) Uani 1 1 d G . .
H21A H 0.2281 0.8985 0.4372 0.055 Uiso 1 1 calc R U .
C22 C 0.2619(14) 0.9963(13) 0.3858(8) 0.054(10) Uani 1 1 d G . .
H22A H 0.3054 0.9626 0.3611 0.065 Uiso 1 1 calc R U .
C23 C 0.2432(15) 1.0852(13) 0.3771(6) 0.036(7) Uani 1 1 d G . .
H23A H 0.2742 1.1109 0.3466 0.043 Uiso 1 1 calc R U .
C24 C 0.1782(16) 1.1356(9) 0.4140(7) 0.036(7) Uani 1 1 d G . .
H24A H 0.1656 1.1951 0.4082 0.043 Uiso 1 1 calc R U .
C25 C 0.1318(13) 1.0972(10) 0.4596(6) 0.027(6) Uani 1 1 d G . .
C26 C 0.0683(13) 1.1448(11) 0.4991(7) 0.031(7) Uani 1 1 d G . .
C27 C 0.0525(16) 1.2315(11) 0.4986(8) 0.048(8) Uani 1 1 d G U .
H27A H 0.0861 1.2609 0.4715 0.057 Uiso 1 1 calc R U .
C28 C -0.0135(18) 1.2741(9) 0.5386(9) 0.059(9) Uani 1 1 d G U .
H28A H -0.0241 1.3321 0.5383 0.071 Uiso 1 1 calc R U .
C29 C -0.0637(17) 1.2301(13) 0.5791(8) 0.055(9) Uani 1 1 d G U .
H29A H -0.1079 1.2586 0.6059 0.067 Uiso 1 1 calc R U .
C30 C -0.0479(15) 1.1434(12) 0.5796(7) 0.047(9) Uani 1 1 d G . .
H30A H -0.0815 1.1139 0.6067 0.057 Uiso 1 1 calc R U .
N6 N 0.0181(14) 1.1007(9) 0.5396(7) 0.029(5) Uani 1 1 d G U .
N7 N 0.0288(16) 0.9161(15) 0.6625(8) 0.042(6) Uani 1 1 d G U .
C31 C -0.035(2) 0.9769(13) 0.6938(10) 0.074(14) Uani 1 1 d G . .
H31A H -0.0251 1.0290 0.6913 0.089 Uiso 1 1 calc R U .
C32 C -0.115(2) 0.9599(18) 0.7290(11) 0.091(13) Uani 1 1 d G U .
H32A H -0.1577 1.0006 0.7499 0.109 Uiso 1 1 calc R U .
C33 C -0.130(2) 0.882(2) 0.7327(12) 0.101(15) Uani 1 1 d G U .
H33A H -0.1833 0.8707 0.7562 0.122 Uiso 1 1 calc R U .
C34 C -0.066(2) 0.8213(16) 0.7014(12) 0.075(11) Uani 1 1 d G U .
H34A H -0.0762 0.7692 0.7039 0.090 Uiso 1 1 calc R U .
C35 C 0.0135(18) 0.8383(14) 0.6662(10) 0.053(9) Uani 1 1 d G U .
C36 C 0.0803(17) 0.7818(14) 0.6301(8) 0.039(7) Uani 1 1 d G U .
C37 C 0.110(2) 0.6921(15) 0.6464(8) 0.094(14) Uani 1 1 d G U .
H37A H 0.0869 0.6691 0.6803 0.113 Uiso 1 1 calc R U .
C38 C 0.175(2) 0.6368(11) 0.6119(11) 0.061(10) Uani 1 1 d G U .
H38A H 0.1950 0.5767 0.6228 0.073 Uiso 1 1 calc R U .
C39 C 0.2098(17) 0.6712(13) 0.5612(10) 0.058(9) Uani 1 1 d G U .
H39A H 0.2532 0.6342 0.5381 0.069 Uiso 1 1 calc R U .
C40 C 0.1799(17) 0.7609(14) 0.5449(7) 0.071(14) Uani 1 1 d G . .
H40A H 0.2032 0.7839 0.5110 0.085 Uiso 1 1 calc R U .
N8 N 0.1151(16) 0.8162(10) 0.5794(8) 0.044(6) Uani 1 1 d G U .
N9 N 0.1009(13) 1.5878(17) -0.0580(8) 0.059(9) Uani 1 1 d G . .
C41 C 0.1188(13) 1.5935(18) -0.1133(8) 0.072(13) Uani 1 1 d G . .
H41A H 0.1858 1.5742 -0.1296 0.086 Uiso 1 1 calc R U .
C42 C 0.0367(17) 1.6281(17) -0.1444(6) 0.043(7) Uani 1 1 d G U .
H42A H 0.0487 1.6320 -0.1814 0.052 Uiso 1 1 calc R U .
C43 C -0.0634(14) 1.6570(19) -0.1201(8) 0.081(15) Uani 1 1 d G . .
H43A H -0.1184 1.6802 -0.1409 0.097 Uiso 1 1 calc R U .
C44 C -0.0814(12) 1.6513(19) -0.0647(8) 0.060(11) Uani 1 1 d G . .
H44A H -0.1483 1.6706 -0.0485 0.072 Uiso 1 1 calc R U .
C45 C 0.0008(15) 1.6166(17) -0.0337(6) 0.048(9) Uani 1 1 d G . .
C46 C -0.0120(17) 1.6043(16) 0.0239(7) 0.043(7) Uani 1 1 d G U .
C47 C -0.1072(13) 1.622(2) 0.0540(10) 0.084(12) Uani 1 1 d G U .
H47A H -0.1670 1.6441 0.0370 0.100 Uiso 1 1 calc R U .
C48 C -0.1131(14) 1.608(2) 0.1097(9) 0.11(2) Uani 1 1 d G . .
H48A H -0.1768 1.6204 0.1298 0.127 Uiso 1 1 calc R U .
C49 C -0.0238(18) 1.576(2) 0.1352(7) 0.058(10) Uani 1 1 d G . .
H49A H -0.0278 1.5663 0.1724 0.069 Uiso 1 1 calc R U .
C50 C 0.0714(14) 1.5577(19) 0.1051(8) 0.085(17) Uani 1 1 d G . .
H50A H 0.1312 1.5360 0.1222 0.102 Uiso 1 1 calc R U .
N10 N 0.0773(13) 1.5719(16) 0.0495(8) 0.048(7) Uani 1 1 d G . .
Ag6 Ag 0.2330(2) 1.5213(3) -0.00313(14) 0.0796(12) Uani 1 1 d . . .
N11 N 0.8350(13) 1.5722(12) 0.3571(7) 0.043(7) Uani 1 1 d G . .
C51 C 0.9341(14) 1.5226(14) 0.3390(7) 0.048(8) Uani 1 1 d G U .
H51A H 0.9522 1.5210 0.3026 0.058 Uiso 1 1 calc R U .
C52 C 1.0062(11) 1.4752(12) 0.3754(9) 0.049(9) Uani 1 1 d G . .
H52A H 1.0725 1.4420 0.3633 0.059 Uiso 1 1 calc R U .
C53 C 0.9792(13) 1.4776(12) 0.4298(8) 0.053(10) Uani 1 1 d G . .
H53A H 1.0274 1.4459 0.4541 0.063 Uiso 1 1 calc R U .
C54 C 0.8801(15) 1.5272(14) 0.4478(6) 0.054(10) Uani 1 1 d G . .
H54A H 0.8621 1.5288 0.4842 0.064 Uiso 1 1 calc R U .
C55 C 0.8080(11) 1.5746(12) 0.4114(7) 0.030(6) Uani 1 1 d G U .
C56 C 0.7058(11) 1.6271(12) 0.4248(8) 0.030(6) Uani 1 1 d G U .
C57 C 0.6597(17) 1.6126(15) 0.4766(7) 0.058(10) Uani 1 1 d G . .
H57A H 0.6966 1.5689 0.5024 0.069 Uiso 1 1 calc R U .
C58 C 0.5583(17) 1.6636(17) 0.4900(7) 0.068(10) Uani 1 1 d G U .
H58A H 0.5275 1.6540 0.5247 0.082 Uiso 1 1 calc R U .
C59 C 0.5030(12) 1.7290(16) 0.4514(10) 0.061(12) Uani 1 1 d G . .
H59A H 0.4352 1.7631 0.4604 0.073 Uiso 1 1 calc R U .
C60 C 0.5492(14) 1.7434(13) 0.3996(9) 0.068(12) Uani 1 1 d G . .
H60A H 0.5122 1.7871 0.3738 0.081 Uiso 1 1 calc R U .
N12 N 0.6505(13) 1.6924(12) 0.3862(6) 0.042(7) Uani 1 1 d G . .
O3W O 0.7010(16) 0.8942(12) 0.2055(8) 0.033(4) Uani 1 1 d . U .
N13 N 0.0523(14) 1.8250(12) -0.0627(7) 0.040(6) Uani 1 1 d G . .
C61 C 0.0681(15) 1.8141(14) -0.1158(8) 0.068(10) Uani 1 1 d G U .
H61A H 0.1272 1.7714 -0.1279 0.081 Uiso 1 1 calc R U .
C62 C -0.0046(19) 1.8669(17) -0.1509(6) 0.056(9) Uani 1 1 d G U .
H62A H 0.0060 1.8596 -0.1865 0.067 Uiso 1 1 calc R U .
C63 C -0.0930(17) 1.9307(15) -0.1329(8) 0.061(10) Uani 1 1 d G U .
H63A H -0.1416 1.9660 -0.1563 0.073 Uiso 1 1 calc R U .
C64 C -0.1087(14) 1.9416(14) -0.0797(8) 0.062(10) Uani 1 1 d G U .
H64A H -0.1679 1.9843 -0.0676 0.075 Uiso 1 1 calc R U .
C65 C -0.0361(15) 1.8888(14) -0.0446(6) 0.042(7) Uani 1 1 d DG U .
C66 C -0.047(2) 1.8960(17) 0.0109(6) 0.065(12) Uani 1 1 d DG . .
C67 C -0.111(2) 1.9710(15) 0.0307(9) 0.061(10) Uani 1 1 d G U .
H67A H -0.1507 2.0187 0.0079 0.074 Uiso 1 1 calc R U .
C68 C -0.115(2) 1.9747(17) 0.0845(10) 0.072(11) Uani 1 1 d G U .
H68A H -0.1581 2.0249 0.0978 0.087 Uiso 1 1 calc R U .
C69 C -0.056(3) 1.903(2) 0.1185(6) 0.092(14) Uani 1 1 d G U .
H69A H -0.0590 1.9058 0.1546 0.110 Uiso 1 1 calc R U .
C70 C 0.008(2) 1.8284(18) 0.0988(9) 0.122(17) Uani 1 1 d G U .
H70A H 0.0475 1.7807 0.1215 0.147 Uiso 1 1 calc R U .
N14 N 0.012(2) 1.8247(15) 0.0449(9) 0.075(11) Uani 1 1 d G . .
O4W O 0.4039(18) 1.5115(15) -0.0003(10) 0.051(5) Uani 1 1 d . U .
O2W O 0.5351(16) 0.9047(13) 0.2787(8) 0.038(3) Uani 1 1 d . U .
O1W O 0.8021(16) 1.7137(14) 0.2199(9) 0.044(5) Uani 1 1 d . U .

loop_
_atom_site_aniso_label
_atom_site_aniso_U_11
_atom_site_aniso_U_22
_atom_site_aniso_U_33
_atom_site_aniso_U_23
_atom_site_aniso_U_13
_atom_site_aniso_U_12
W1 0.0165(5) 0.0149(5) 0.0194(5) -0.0047(4) -0.0067(4) -0.0033(4)
W2 0.0136(4) 0.0130(4) 0.0176(5) -0.0070(4) 0.0004(4) -0.0018(4)
W3 0.0126(4) 0.0119(4) 0.0203(5) -0.0045(4) 0.0010(4) -0.0019(4)
W4 0.0197(5) 0.0130(5) 0.0207(5) -0.0009(4) -0.0071(4) -0.0015(4)
W5 0.0166(5) 0.0121(4) 0.0211(5) -0.0068(4) 0.0025(4) -0.0010(4)
W6 0.0147(5) 0.0122(4) 0.0185(5) -0.0065(4) -0.0041(4) -0.0004(4)
W7 0.0185(5) 0.0131(5) 0.0202(5) -0.0042(4) 0.0016(4) -0.0051(4)
W8 0.0096(4) 0.0169(5) 0.0222(5) -0.0080(4) -0.0022(4) -0.0011(4)
W9 0.0189(5) 0.0147(5) 0.0229(5) -0.0099(4) -0.0038(4) -0.0031(4)
W10 0.0136(5) 0.0199(5) 0.0300(6) -0.0093(4) -0.0017(4) -0.0059(4)
W11 0.0114(4) 0.0141(5) 0.0283(6) -0.0060(4) -0.0032(4) 0.0012(4)
W12 0.0168(5) 0.0100(4) 0.0250(5) -0.0090(4) -0.0004(4) 0.0004(4)
W13 0.0113(4) 0.0170(5) 0.0264(5) -0.0067(4) -0.0028(4) -0.0033(4)
W14 0.0205(5) 0.0116(4) 0.0265(6) -0.0069(4) -0.0049(4) -0.0048(4)
W15 0.0290(6) 0.0142(5) 0.0337(6) -0.0091(4) 0.0003(5) -0.0097(4)
W16 0.0190(5) 0.0087(4) 0.0230(5) -0.0051(4) -0.0026(4) -0.0020(4)
W17 0.0283(6) 0.0122(5) 0.0310(6) -0.0112(4) 0.0002(4) -0.0039(4)
W18 0.0282(6) 0.0098(5) 0.0381(7) -0.0032(4) -0.0089(5) -0.0010(4)
Ag5 0.0420(13) 0.0239(11) 0.0544(16) 0.0036(11) -0.0077(11) -0.0121(10)
Ag4 0.0431(14) 0.0304(12) 0.0651(18) -0.0127(12) 0.0074(12) -0.0184(11)
Ag3 0.0379(14) 0.073(2) 0.0468(17) -0.0090(15) -0.0148(12) 0.0192(14)
P2 0.0042(11) 0.0033(11) 0.0047(12) -0.0009(8) -0.0010(8) -0.0027(8)
P1 0.0078(10) 0.0074(10) 0.0083(10) -0.0022(7) -0.0016(7) -0.0044(7)
Ag2 0.102(3) 0.0608(19) 0.0378(16) 0.0027(14) -0.0176(16) -0.0323(19)
Ag1 0.084(2) 0.0566(18) 0.0431(17) -0.0052(14) -0.0108(15) -0.0201(17)
O1 0.0150(16) 0.0150(16) 0.0153(16) -0.0024(10) -0.0015(9) -0.0052(10)
O2 0.0140(16) 0.0135(16) 0.0142(16) -0.0024(9) -0.0014(9) -0.0048(9)
O3 0.0149(17) 0.0144(17) 0.0147(17) -0.0026(10) -0.0014(10) -0.0050(10)
O4 0.0148(16) 0.0144(16) 0.0148(16) -0.0028(9) -0.0014(9) -0.0049(9)
O5 0.0120(13) 0.0118(13) 0.0122(13) -0.0021(9) -0.0013(9) -0.0040(9)
O6 0.0115(13) 0.0113(13) 0.0118(13) -0.0024(9) -0.0013(9) -0.0041(9)
O7 0.0116(13) 0.0112(13) 0.0116(13) -0.0020(9) -0.0011(9) -0.0039(9)
O8 0.0111(13) 0.0109(13) 0.0115(13) -0.0022(9) -0.0011(9) -0.0039(9)
O9 0.017(3) 0.017(3) 0.019(3) -0.004(3) -0.002(3) -0.004(3)
O10 0.014(2) 0.014(2) 0.014(2) -0.0025(10) -0.0014(10) -0.0051(11)
O100 0.015(3) 0.015(3) 0.016(3) -0.004(3) -0.003(3) -0.005(3)
O11 0.019(3) 0.016(3) 0.019(3) -0.002(3) -0.001(3) -0.003(3)
O12 0.023(3) 0.021(3) 0.023(4) -0.004(2) -0.0022(19) -0.007(2)
O13 0.019(3) 0.016(3) 0.019(3) -0.005(3) -0.001(3) -0.004(3)
O14 0.019(7) 0.013(6) 0.032(7) 0.001(6) 0.007(6) 0.000(6)
O15 0.018(3) 0.016(3) 0.021(3) -0.003(3) -0.001(3) -0.004(3)
O16 0.017(3) 0.014(3) 0.021(3) -0.004(3) -0.001(3) -0.003(3)
O17 0.018(3) 0.017(3) 0.021(3) -0.004(3) -0.001(3) -0.005(3)
O18 0.018(3) 0.015(3) 0.020(3) -0.004(3) 0.001(3) -0.006(3)
O19 0.019(3) 0.015(3) 0.021(3) -0.001(3) 0.001(3) -0.006(3)
O20 0.026(7) 0.019(6) 0.027(7) -0.003(6) -0.002(6) -0.004(6)
O21 0.030(7) 0.021(7) 0.030(7) -0.008(6) -0.004(6) 0.002(6)
O22 0.019(3) 0.017(3) 0.019(3) 0.000(3) 0.001(3) -0.004(3)
O23 0.031(7) 0.018(6) 0.034(7) 0.001(6) -0.010(6) -0.006(6)
O24 0.017(3) 0.015(3) 0.018(3) -0.005(3) -0.001(3) -0.008(3)
O25 0.023(7) 0.026(7) 0.035(8) -0.005(6) -0.003(6) -0.009(6)
O26 0.019(6) 0.015(6) 0.027(7) -0.010(6) -0.005(6) -0.003(5)
O27 0.028(4) 0.028(4) 0.029(4) -0.004(2) -0.003(2) -0.011(2)
O28 0.017(3) 0.017(3) 0.018(3) -0.003(3) -0.003(3) -0.002(3)
O29 0.021(3) 0.017(3) 0.021(4) -0.004(3) 0.000(3) -0.004(3)
O30 0.019(3) 0.013(3) 0.020(3) -0.004(3) -0.002(3) -0.006(3)
O31 0.025(5) 0.022(5) 0.022(5) -0.003(4) -0.004(4) -0.002(4)
O32 0.016(3) 0.021(3) 0.022(3) 0.006(3) -0.003(3) -0.007(3)
O33 0.017(3) 0.015(3) 0.016(3) -0.005(3) -0.004(3) -0.004(3)
O34 0.027(7) 0.029(7) 0.027(7) -0.009(6) 0.006(6) -0.008(6)
O35 0.024(7) 0.026(7) 0.027(7) -0.013(6) -0.003(6) 0.001(6)
O36 0.019(3) 0.017(3) 0.021(3) -0.005(3) -0.002(3) -0.002(3)
O37 0.023(5) 0.021(5) 0.020(5) -0.005(4) -0.001(4) -0.004(4)
O38 0.018(3) 0.014(3) 0.022(3) -0.003(3) 0.000(3) -0.006(3)
O39 0.018(3) 0.018(3) 0.020(4) -0.003(3) -0.001(3) -0.004(3)
O40 0.024(4) 0.023(4) 0.024(4) -0.004(2) -0.002(2) -0.007(2)
O41 0.020(3) 0.016(3) 0.021(4) -0.003(3) 0.000(3) -0.007(3)
O42 0.015(3) 0.013(3) 0.016(3) -0.002(3) 0.000(3) -0.006(3)
O420 0.015(2) 0.015(2) 0.015(2) -0.0028(10) -0.0016(10) -0.0056(11)
O43 0.017(3) 0.016(3) 0.019(3) -0.004(3) 0.001(3) -0.006(3)
O44 0.017(3) 0.015(3) 0.020(3) -0.005(3) -0.002(3) -0.004(3)
O45 0.028(7) 0.027(7) 0.026(7) -0.011(6) -0.006(6) -0.007(6)
O46 0.018(3) 0.015(3) 0.019(3) -0.004(3) -0.001(3) -0.007(3)
O47 0.019(4) 0.017(4) 0.020(4) -0.004(3) 0.000(3) -0.004(3)
O48 0.016(4) 0.017(4) 0.019(4) -0.006(3) -0.005(3) -0.005(3)
O49 0.020(3) 0.016(3) 0.019(3) -0.006(3) -0.001(3) -0.005(3)
O50 0.017(3) 0.013(3) 0.019(3) -0.004(3) -0.001(3) -0.004(3)
O51 0.018(3) 0.013(3) 0.018(3) -0.005(3) -0.002(3) -0.007(3)
O52 0.028(7) 0.022(7) 0.016(7) -0.008(6) -0.008(6) 0.004(6)
O53 0.028(4) 0.027(4) 0.028(4) -0.006(2) -0.0019(19) -0.009(2)
O54 0.020(3) 0.018(3) 0.021(4) -0.004(3) -0.003(3) -0.003(3)
O55 0.023(4) 0.023(4) 0.023(4) -0.004(2) -0.0013(19) -0.007(2)
O56 0.0171(19) 0.0164(19) 0.0172(19) -0.0031(10) -0.0014(10) -0.0061(10)
O57 0.021(3) 0.018(3) 0.019(3) -0.003(3) -0.001(3) -0.001(3)
O58 0.031(6) 0.021(6) 0.034(7) -0.004(6) -0.003(6) -0.015(5)
O59 0.021(3) 0.018(3) 0.024(4) -0.003(3) -0.001(3) -0.006(3)
O60 0.020(3) 0.016(3) 0.019(3) -0.001(3) 0.000(3) -0.005(3)
O61 0.019(3) 0.016(3) 0.021(3) -0.003(3) 0.000(3) -0.006(3)
O62 0.017(3) 0.016(3) 0.021(3) -0.003(3) -0.003(3) -0.003(3)
N1 0.056(17) 0.042(15) 0.024(14) -0.013(12) -0.010(12) -0.011(13)
C1 0.044(8) 0.044(8) 0.044(8) -0.0077(17) -0.0044(13) -0.016(3)
C2 0.046(8) 0.046(8) 0.046(8) -0.0081(17) -0.0046(13) -0.016(3)
C3 0.033(6) 0.033(6) 0.033(6) -0.0057(15) -0.0032(12) -0.012(2)
C4 0.038(7) 0.038(7) 0.038(7) -0.0067(16) -0.0038(12) -0.013(3)
C5 0.030(16) 0.048(19) 0.034(17) -0.015(15) -0.011(13) 0.003(14)
C6 0.036(7) 0.036(7) 0.036(7) -0.0063(15) -0.0037(12) -0.013(3)
C7 0.052(9) 0.052(9) 0.052(9) -0.0092(18) -0.0053(13) -0.019(3)
C8 0.048(8) 0.047(8) 0.048(8) -0.0084(17) -0.0048(13) -0.017(3)
C9 0.039(7) 0.039(7) 0.039(7) -0.0067(16) -0.0040(12) -0.014(3)
C10 0.049(8) 0.049(8) 0.049(8) -0.0086(17) -0.0049(13) -0.018(3)
N2 0.035(6) 0.035(6) 0.035(6) -0.0061(14) -0.0035(12) -0.012(2)
N3 0.009(10) 0.025(12) 0.053(16) -0.013(11) 0.003(10) 0.005(9)
C11 0.041(7) 0.041(7) 0.041(7) -0.0072(16) -0.0041(13) -0.015(3)
C12 0.053(9) 0.053(9) 0.053(9) -0.0093(18) -0.0054(13) -0.019(3)
C13 0.033(17) 0.030(16) 0.05(2) 0.022(15) -0.007(15) -0.004(14)
C14 0.042(7) 0.042(7) 0.042(7) -0.0072(16) -0.0042(13) -0.015(3)
C15 0.027(6) 0.027(6) 0.027(6) -0.0049(14) -0.0029(12) -0.010(2)
C16 0.041(7) 0.040(7) 0.041(7) -0.0072(16) -0.0042(12) -0.014(3)
C17 0.061(10) 0.061(10) 0.061(10) -0.011(2) -0.0060(14) -0.022(4)
C18 0.05(2) 0.032(18) 0.08(3) -0.025(19) 0.01(2) 0.003(16)
C19 0.056(9) 0.057(9) 0.057(9) -0.0100(19) -0.0056(14) -0.020(3)
C20 0.06(2) 0.05(2) 0.04(2) -0.019(16) -0.005(17) -0.014(18)
N4 0.056(18) 0.027(13) 0.041(16) 0.000(12) -0.013(13) -0.005(13)
N5 0.033(14) 0.053(17) 0.06(2) -0.023(15) -0.007(13) -0.023(13)
C21 0.05(2) 0.021(15) 0.05(2) -0.002(14) 0.017(16) -0.010(14)
C22 0.013(14) 0.07(2) 0.08(3) -0.04(2) 0.002(16) -0.001(15)
C23 0.042(17) 0.06(2) 0.021(15) -0.005(14) 0.006(12) -0.036(16)
C24 0.06(2) 0.035(16) 0.016(14) 0.010(12) -0.001(13) -0.032(16)
C25 0.017(13) 0.016(12) 0.040(17) 0.008(12) -0.009(11) -0.002(10)
C26 0.034(15) 0.008(12) 0.049(19) -0.007(12) -0.013(13) 0.002(11)
C27 0.048(8) 0.048(8) 0.048(8) -0.0083(17) -0.0047(13) -0.017(3)
C28 0.059(9) 0.059(9) 0.059(9) -0.0104(19) -0.0058(14) -0.021(3)
C29 0.055(9) 0.055(9) 0.055(9) -0.0098(19) -0.0055(14) -0.020(3)
C30 0.07(2) 0.034(18) 0.05(2) -0.020(16) 0.002(18) -0.027(17)
N6 0.029(5) 0.029(5) 0.029(5) -0.0051(13) -0.0030(11) -0.010(2)
N7 0.042(6) 0.042(6) 0.042(6) -0.0072(15) -0.0042(12) -0.015(2)
C31 0.08(3) 0.09(3) 0.04(2) 0.03(2) -0.02(2) -0.04(3)
C32 0.091(13) 0.091(13) 0.091(13) -0.016(3) -0.0092(17) -0.032(5)
C33 0.101(15) 0.102(15) 0.101(15) -0.018(3) -0.0103(18) -0.036(5)
C34 0.075(11) 0.075(11) 0.075(11) -0.013(2) -0.0076(15) -0.027(4)
C35 0.053(9) 0.053(9) 0.053(9) -0.0092(18) -0.0054(13) -0.019(3)
C36 0.039(7) 0.039(7) 0.039(7) -0.0068(16) -0.0042(12) -0.014(3)
C37 0.094(14) 0.094(14) 0.094(14) -0.016(3) -0.0096(17) -0.034(5)
C38 0.061(10) 0.061(10) 0.061(10) -0.011(2) -0.0064(14) -0.022(4)
C39 0.058(9) 0.058(9) 0.058(9) -0.0101(19) -0.0060(14) -0.021(3)
C40 0.03(2) 0.05(2) 0.13(4) -0.02(3) -0.04(2) -0.008(17)
N8 0.044(6) 0.044(6) 0.044(6) -0.0076(15) -0.0045(12) -0.016(2)
N9 0.030(15) 0.09(3) 0.05(2) -0.005(18) 0.004(13) -0.022(16)
C41 0.05(2) 0.13(4) 0.03(2) 0.00(2) 0.011(17) -0.04(3)
C42 0.043(7) 0.043(7) 0.043(7) -0.0074(16) -0.0043(13) -0.015(3)
C43 0.05(2) 0.12(4) 0.08(3) -0.02(3) -0.01(2) -0.04(3)
C44 0.05(2) 0.10(3) 0.029(19) -0.01(2) -0.009(16) -0.03(2)
C45 0.05(2) 0.07(2) 0.05(2) -0.004(18) -0.018(16) -0.037(18)
C46 0.043(7) 0.043(7) 0.043(7) -0.0075(16) -0.0044(13) -0.015(3)
C47 0.084(13) 0.084(13) 0.084(13) -0.015(2) -0.0085(16) -0.030(5)
C48 0.03(2) 0.20(7) 0.06(3) -0.04(4) -0.002(19) -0.01(3)
C49 0.05(2) 0.09(3) 0.031(19) -0.019(19) -0.009(16) -0.01(2)
C50 0.05(3) 0.15(5) 0.07(3) -0.07(3) 0.02(2) -0.03(3)
N10 0.043(16) 0.07(2) 0.040(17) -0.009(15) -0.014(13) -0.023(15)
Ag6 0.0352(15) 0.107(3) 0.062(2) -0.016(2) -0.0053(14) 0.0129(17)
N11 0.038(15) 0.028(13) 0.054(18) -0.005(12) 0.005(13) -0.007(12)
C51 0.048(8) 0.048(8) 0.048(8) -0.0085(17) -0.0049(13) -0.017(3)
C52 0.037(18) 0.033(17) 0.09(3) -0.036(19) -0.009(18) -0.009(14)
C53 0.05(2) 0.020(15) 0.10(3) -0.012(18) 0.00(2) -0.020(15)
C54 0.028(17) 0.07(2) 0.04(2) -0.010(18) 0.004(15) 0.003(17)
C55 0.030(6) 0.030(6) 0.030(6) -0.0053(15) -0.0030(12) -0.011(2)
C56 0.030(6) 0.030(6) 0.030(6) -0.0055(15) -0.0031(12) -0.011(2)
C57 0.04(2) 0.08(3) 0.05(2) -0.02(2) 0.006(16) -0.02(2)
C58 0.068(11) 0.068(11) 0.068(11) -0.012(2) -0.0068(15) -0.024(4)
C59 0.036(19) 0.06(2) 0.09(3) -0.05(2) 0.03(2) -0.013(17)
C60 0.033(19) 0.09(3) 0.06(3) -0.03(2) 0.008(17) 0.00(2)
N12 0.042(15) 0.034(14) 0.052(18) -0.005(13) -0.023(13) -0.010(12)
O3W 0.041(8) 0.019(7) 0.038(8) -0.006(6) -0.004(7) -0.011(6)
N13 0.030(13) 0.029(13) 0.049(17) -0.015(12) -0.009(12) 0.012(11)
C61 0.068(10) 0.068(10) 0.068(10) -0.012(2) -0.0068(15) -0.024(4)
C62 0.056(9) 0.056(9) 0.056(9) -0.0098(19) -0.0057(14) -0.020(3)
C63 0.061(10) 0.061(10) 0.061(10) -0.011(2) -0.0062(14) -0.022(4)
C64 0.062(10) 0.062(10) 0.062(10) -0.011(2) -0.0062(14) -0.022(4)
C65 0.042(7) 0.042(7) 0.042(7) -0.0075(16) -0.0043(13) -0.015(3)
C66 0.08(3) 0.08(3) 0.04(2) -0.03(2) -0.01(2) -0.01(2)
C67 0.061(10) 0.061(10) 0.061(10) -0.011(2) -0.0062(14) -0.022(4)
C68 0.072(11) 0.072(11) 0.072(11) -0.013(2) -0.0072(15) -0.026(4)
C69 0.092(14) 0.092(14) 0.092(14) -0.016(3) -0.0093(17) -0.033(5)
C70 0.122(17) 0.122(17) 0.122(17) -0.021(3) -0.012(2) -0.043(6)
N14 0.11(3) 0.06(2) 0.032(18) -0.004(16) -0.009(18) 0.00(2)
O4W 0.044(8) 0.044(8) 0.044(8) -0.003(7) 0.006(7) -0.001(7)
O2W 0.038(5) 0.028(5) 0.035(5) -0.002(5) 0.004(5) -0.001(5)
O1W 0.036(8) 0.032(8) 0.043(9) 0.011(8) 0.010(8) -0.004(7)

loop_
_atom_type_symbol
_atom_type_description
_atom_type_scat_dispersion_real
_atom_type_scat_dispersion_imag
_atom_type_scat_source
C C 0.0033 0.0016 'International Tables Vol C Tables 4.2.6.8 and 6.1.1.4'
H H 0.0000 0.0000 'International Tables Vol C Tables 4.2.6.8 and 6.1.1.4'
N N 0.0061 0.0033 'International Tables Vol C Tables 4.2.6.8 and 6.1.1.4'
O O 0.0106 0.0060 'International Tables Vol C Tables 4.2.6.8 and 6.1.1.4'
W W -0.8490 6.8722 'International Tables Vol C Tables 4.2.6.8 and 6.1.1.4'
P P 0.1023 0.0942 'International Tables Vol C Tables 4.2.6.8 and 6.1.1.4'
Ag Ag -0.8971 1.1015 'International Tables Vol C Tables 4.2.6.8 and 6.1.1.4'

loop_
_geom_angle_atom_site_label_1
_geom_angle_atom_site_label_2
_geom_angle_atom_site_label_3
_geom_angle
_geom_angle_site_symmetry_1
_geom_angle_site_symmetry_3
O35 W1 O17 102.3(8) . .
O35 W1 O61 98.2(8) . .
O17 W1 O61 89.6(7) . .
O35 W1 O39 101.6(8) . .
O17 W1 O39 156.0(7) . .
O61 W1 O39 88.1(7) . .
O35 W1 O46 99.5(8) . .
O17 W1 O46 86.6(7) . .
O61 W1 O46 162.3(7) . .
O39 W1 O46 88.5(7) . .
O35 W1 O5 172.5(7) . .
O17 W1 O5 85.2(6) . .
O61 W1 O5 80.9(6) . .
O39 W1 O5 70.9(6) . .
O46 W1 O5 81.6(6) . .
O37 W2 O39 99.9(8) . .
O37 W2 O49 97.7(8) . .
O39 W2 O49 92.1(7) . .
O37 W2 O43 97.8(8) . .
O39 W2 O43 90.2(7) . .
O49 W2 O43 163.6(7) . .
O37 W2 O9 103.1(8) . .
O39 W2 O9 156.9(7) . .
O49 W2 O9 86.3(7) . .
O43 W2 O9 85.3(7) . .
O37 W2 O5 172.6(7) . .
O39 W2 O5 72.7(6) . .
O49 W2 O5 82.6(6) . .
O43 W2 O5 82.7(6) . .
O9 W2 O5 84.3(6) . .
O34 W3 O28 105.2(8) . .
O34 W3 O56 98.0(8) . .
O28 W3 O56 88.0(7) . .
O34 W3 O47 100.0(8) . .
O28 W3 O47 154.7(7) . .
O56 W3 O47 90.3(7) . .
O34 W3 O51 99.3(8) . .
O28 W3 O51 85.8(7) . .
O56 W3 O51 162.7(7) . .
O47 W3 O51 88.5(7) . .
O34 W3 O7 171.6(7) . .
O28 W3 O7 83.0(6) . .
O56 W3 O7 80.5(6) . .
O47 W3 O7 71.8(6) . .
O51 W3 O7 82.7(6) . .
O31 W4 O62 102.9(8) . .
O31 W4 O29 99.1(8) . .
O62 W4 O29 158.0(7) . .
O31 W4 O61 97.8(8) . .
O62 W4 O61 87.9(7) . .
O29 W4 O61 90.7(7) . .
O31 W4 O57 96.7(8) . .
O62 W4 O57 86.3(7) . .
O29 W4 O57 89.6(7) . .
O61 W4 O57 165.3(7) . .
O31 W4 O3 172.2(7) . .
O62 W4 O3 84.8(6) . .
O29 W4 O3 73.2(6) . .
O61 W4 O3 83.3(6) . .
O57 W4 O3 82.6(6) . .
O40 W5 O56 99.3(8) . .
O40 W5 O24 102.4(8) . .
O56 W5 O24 87.7(7) . .
O40 W5 O11 99.1(8) . .
O56 W5 O11 161.5(7) . .
O24 W5 O11 86.0(7) . .
O40 W5 O15 100.9(8) . .
O56 W5 O15 90.4(7) . .
O24 W5 O15 156.6(7) . .
O11 W5 O15 88.4(7) . .
O40 W5 O1 173.1(7) . .
O56 W5 O1 81.1(6) . .
O24 W5 O1 84.4(6) . .
O11 W5 O1 80.9(6) . .
O15 W5 O1 72.3(6) . .
O26 W6 O33 99.9(7) . .
O26 W6 O28 104.4(8) . .
O33 W6 O28 89.4(7) . .
O26 W6 O48 99.7(7) . .
O33 W6 O48 92.1(7) . .
O28 W6 O48 155.2(7) . .
O26 W6 O50 97.0(7) . .
O33 W6 O50 163.1(7) . .
O28 W6 O50 85.0(7) . .
O48 W6 O50 86.4(7) . .
O26 W6 O8 171.2(7) . .
O33 W6 O8 83.4(6) . .
O28 W6 O8 83.7(6) . .
O48 W6 O8 71.9(6) . .
O50 W6 O8 80.0(6) . .
O55 W7 O19 101.8(8) . .
O55 W7 O49 98.4(8) . .
O19 W7 O49 88.6(7) . .
O55 W7 O22 98.2(8) . .
O19 W7 O22 86.0(7) . .
O49 W7 O22 163.2(7) . .
O55 W7 O29 102.1(8) . .
O19 W7 O29 156.0(7) . .
O49 W7 O29 89.6(7) . .
O22 W7 O29 88.9(7) . .
O55 W7 O3 174.2(7) . .
O19 W7 O3 84.0(6) . .
O49 W7 O3 81.4(6) . .
O22 W7 O3 82.3(6) . .
O29 W7 O3 72.1(6) . .
O52 W8 O44 98.5(8) . .
O52 W8 O9 103.2(8) . .
O44 W8 O9 91.5(7) . .
O52 W8 O48 100.1(8) . .
O44 W8 O48 91.0(7) . .
O9 W8 O48 156.0(7) . .
O52 W8 O16 97.3(8) . .
O44 W8 O16 164.2(7) . .
O9 W8 O16 84.9(7) . .
O48 W8 O16 86.2(7) . .
O52 W8 O8 172.4(7) . .
O44 W8 O8 83.6(6) . .
O9 W8 O8 84.1(6) . .
O48 W8 O8 72.5(6) . .
O16 W8 O8 80.7(6) . .
O45 W9 O24 102.3(8) . .
O45 W9 O18 101.3(8) . .
O24 W9 O18 156.4(7) . .
O45 W9 O30 98.1(8) . .
O24 W9 O30 86.5(7) . .
O18 W9 O30 91.1(7) . .
O45 W9 O33 98.4(8) . .
O24 W9 O33 87.7(7) . .
O18 W9 O33 87.9(7) . .
O30 W9 O33 163.3(7) . .
O45 W9 O4 174.2(7) . .
O24 W9 O4 83.5(6) . .
O18 W9 O4 72.9(6) . .
O30 W9 O4 82.8(6) . .
O33 W9 O4 81.0(6) . .
O27 W10 O18 101.2(8) . .
O27 W10 O19 102.7(8) . .
O18 W10 O19 156.1(7) . .
O27 W10 O44 97.5(8) . .
O18 W10 O44 88.9(7) . .
O19 W10 O44 88.2(7) . .
O27 W10 O60 99.2(8) . .
O18 W10 O60 90.4(7) . .
O19 W10 O60 85.6(7) . .
O44 W10 O60 163.2(7) . .
O27 W10 O4 174.6(7) . .
O18 W10 O4 73.5(6) . .
O19 W10 O4 82.6(6) . .
O44 W10 O4 81.9(6) . .
O60 W10 O4 81.8(6) . .
O14 W11 O38 98.3(8) . .
O14 W11 O15 100.2(8) . .
O38 W11 O15 90.8(7) . .
O14 W11 O62 103.2(8) . .
O38 W11 O62 89.4(7) . .
O15 W11 O62 156.4(7) . .
O14 W11 O36 98.0(8) . .
O38 W11 O36 163.5(7) . .
O15 W11 O36 88.9(7) . .
O62 W11 O36 84.4(7) . .
O14 W11 O1 173.4(8) . .
O38 W11 O1 82.8(6) . .
O15 W11 O1 73.3(6) . .
O62 W11 O1 83.3(6) . .
O36 W11 O1 81.3(6) . .
O12 W12 O16 103.0(8) . .
O12 W12 O54 100.1(8) . .
O16 W12 O54 91.3(7) . .
O12 W12 O43 102.2(8) . .
O16 W12 O43 87.3(7) . .
O54 W12 O43 157.4(7) . .
O12 W12 O59 100.0(8) . .
O16 W12 O59 156.9(7) . .
O54 W12 O59 86.1(7) . .
O43 W12 O59 86.5(7) . .
O12 W12 O6 169.4(7) . .
O16 W12 O6 85.6(6) . .
O54 W12 O6 73.2(6) . .
O43 W12 O6 84.2(6) . .
O59 W12 O6 71.7(6) . .
O25 W13 O47 100.1(8) . .
O25 W13 O17 103.5(8) . .
O47 W13 O17 156.3(7) . .
O25 W13 O38 98.7(8) . .
O47 W13 O38 90.6(7) . .
O17 W13 O38 87.9(7) . .
O25 W13 O13 98.8(8) . .
O47 W13 O13 90.4(7) . .
O17 W13 O13 84.1(7) . .
O38 W13 O13 162.0(7) . .
O25 W13 O7 173.2(8) . .
O47 W13 O7 73.1(6) . .
O17 W13 O7 83.2(6) . .
O38 W13 O7 81.5(6) . .
O13 W13 O7 81.6(6) . .
O21 W14 O59 100.7(8) . .
O21 W14 O41 100.7(8) . .
O59 W14 O41 88.1(7) . .
O21 W14 O13 103.2(8) . .
O59 W14 O13 156.0(7) . .
O41 W14 O13 89.4(7) . .
O21 W14 O46 102.2(8) . .
O59 W14 O46 88.6(7) . .
O41 W14 O46 157.1(7) . .
O13 W14 O46 84.5(7) . .
O21 W14 O6 170.7(7) . .
O59 W14 O6 72.7(6) . .
O41 W14 O6 72.8(6) . .
O13 W14 O6 83.8(6) . .
O46 W14 O6 84.5(6) . .
O58 W15 O32 101.5(8) . .
O58 W15 O22 101.3(8) . .
O32 W15 O22 86.5(8) . .
O58 W15 O60 103.7(8) . .
O32 W15 O60 154.6(7) . .
O22 W15 O60 86.0(7) . .
O58 W15 O42 100.6(10) . .
O32 W15 O42 89.9(10) . .
O22 W15 O42 158.2(9) . .
O60 W15 O42 88.2(10) . .
O58 W15 O420 110.5(13) . .
O32 W15 O420 105.0(13) . .
O22 W15 O420 142.8(13) . .
O60 W15 O420 68.4(13) . .
O42 W15 O420 20.8(11) . .
O58 W15 O2 170.1(7) . .
O32 W15 O2 71.0(6) . .
O22 W15 O2 85.0(6) . .
O60 W15 O2 84.2(6) . .
O42 W15 O2 73.5(9) . .
O420 W15 O2 66.6(12) . .
O20 W16 O50 104.9(8) . .
O20 W16 O51 100.9(8) . .
O50 W16 O51 87.4(7) . .
O20 W16 O54 101.0(8) . .
O50 W16 O54 89.3(7) . .
O51 W16 O54 158.0(7) . .
O20 W16 O41 100.0(8) . .
O50 W16 O41 155.1(7) . .
O51 W16 O41 89.0(7) . .
O54 W16 O41 84.9(7) . .
O20 W16 O6 169.6(7) . .
O50 W16 O6 83.4(6) . .
O51 W16 O6 85.4(6) . .
O54 W16 O6 72.5(6) . .
O41 W16 O6 71.7(6) . .
O53 W17 O420 108.1(14) . .
O53 W17 O100 108.1(14) . .
O420 W17 O100 118.0(19) . .
O53 W17 O11 103.0(8) . .
O420 W17 O11 142.5(14) . .
O100 W17 O11 69.6(15) . .
O53 W17 O30 101.0(8) . .
O420 W17 O30 68.1(15) . .
O100 W17 O30 145.3(14) . .
O11 W17 O30 86.0(7) . .
O53 W17 O42 100.7(10) . .
O420 W17 O42 21.9(12) . .
O100 W17 O42 102.9(16) . .
O11 W17 O42 156.3(9) . .
O30 W17 O42 89.5(10) . .
O53 W17 O10 100.5(10) . .
O420 W17 O10 104.4(16) . .
O100 W17 O10 20.6(12) . .
O11 W17 O10 89.8(10) . .
O30 W17 O10 158.5(9) . .
O42 W17 O10 85.9(12) . .
O53 W17 O2 171.2(7) . .
O420 W17 O2 68.2(13) . .
O100 W17 O2 68.4(13) . .
O11 W17 O2 83.6(6) . .
O30 W17 O2 85.1(6) . .
O42 W17 O2 72.9(9) . .
O10 W17 O2 73.4(9) . .
O23 W18 O36 102.0(8) . .
O23 W18 O10 100.2(10) . .
O36 W18 O10 91.2(10) . .
O23 W18 O32 104.0(8) . .
O36 W18 O32 153.5(7) . .
O10 W18 O32 89.0(10) . .
O23 W18 O57 101.7(8) . .
O36 W18 O57 86.5(7) . .
O10 W18 O57 158.0(9) . .
O32 W18 O57 83.6(7) . .
O23 W18 O100 109.3(14) . .
O36 W18 O100 71.5(14) . .
O10 W18 O100 20.6(12) . .
O32 W18 O100 104.1(14) . .
O57 W18 O100 144.9(14) . .
O23 W18 O2 171.6(7) . .
O36 W18 O2 85.0(6) . .
O10 W18 O2 74.7(9) . .
O32 W18 O2 69.6(6) . .
O57 W18 O2 83.3(6) . .
O100 W18 O2 68.2(12) . .
N8 Ag5 N6 165.3(7) . .
N8 Ag5 N5 122.4(7) . .
N6 Ag5 N5 71.5(6) . .
N8 Ag5 Ag4 76.9(6) . .
N6 Ag5 Ag4 93.6(5) . .
N5 Ag5 Ag4 112.5(5) . .
N8 Ag5 Ag5 119.4(6) . 2_576
N6 Ag5 Ag5 69.5(5) . 2_576
N5 Ag5 Ag5 64.2(5) . 2_576
Ag4 Ag5 Ag5 163.06(13) . 2_576
N3 Ag4 N7 136.8(7) . .
N3 Ag4 N4 72.2(6) . .
N7 Ag4 N4 102.2(8) . .
N3 Ag4 Ag5 79.6(5) . .
N7 Ag4 Ag5 62.7(5) . .
N4 Ag4 Ag5 112.4(5) . .
N13 Ag3 O31 158.9(7) . .
N13 Ag3 N14 72.3(7) . .
O31 Ag3 N14 98.8(8) . .
N13 Ag3 O37 86.2(6) . 2_685
O31 Ag3 O37 93.8(6) . 2_685
N14 Ag3 O37 149.4(8) . 2_685
N13 Ag3 Ag6 125.5(5) . .
O31 Ag3 Ag6 73.0(5) . .
N14 Ag3 Ag6 143.4(8) . .
O37 Ag3 Ag6 67.1(4) 2_685 .
O4 P2 O3 111.1(9) . .
O4 P2 O1 114.0(9) . .
O3 P2 O1 112.5(9) . .
O4 P2 O2 106.9(8) . .
O3 P2 O2 105.0(9) . .
O1 P2 O2 106.7(9) . .
O7 P1 O5 112.1(9) . .
O7 P1 O8 113.7(9) . .
O5 P1 O8 113.2(9) . .
O7 P1 O6 106.7(8) . .
O5 P1 O6 105.6(8) . .
O8 P1 O6 104.7(8) . .
N1 Ag2 N2 73.2(6) . .
N1 Ag2 O3W 139.7(7) . .
N2 Ag2 O3W 139.8(7) . .
N12 Ag1 O1W 155.1(8) . .
N12 Ag1 N11 72.3(6) . .
O1W Ag1 N11 109.5(7) . .
P2 O1 W11 129.6(9) . .
P2 O1 W5 127.4(9) . .
W11 O1 W5 90.9(5) . .
P2 O2 W15 125.8(8) . .
P2 O2 W18 124.8(8) . .
W15 O2 W18 91.3(5) . .
P2 O2 W17 123.5(8) . .
W15 O2 W17 91.1(5) . .
W18 O2 W17 90.0(5) . .
P2 O3 W4 127.9(9) . .
P2 O3 W7 128.9(9) . .
W4 O3 W7 91.1(6) . .
P2 O4 W10 129.8(9) . .
P2 O4 W9 127.0(9) . .
W10 O4 W9 89.7(5) . .
P1 O5 W2 128.9(9) . .
P1 O5 W1 127.7(8) . .
W2 O5 W1 91.7(5) . .
P1 O6 W12 124.3(8) . .
P1 O6 W14 124.7(8) . .
W12 O6 W14 91.4(5) . .
P1 O6 W16 124.2(8) . .
W12 O6 W16 90.8(5) . .
W14 O6 W16 91.3(5) . .
P1 O7 W13 129.7(9) . .
P1 O7 W3 127.3(9) . .
W13 O7 W3 89.6(5) . .
P1 O8 W6 129.2(9) . .
P1 O8 W8 129.0(9) . .
W6 O8 W8 91.6(5) . .
W8 O9 W2 154.0(10) . .
O100 O10 W18 83(4) . .
O100 O10 W17 75(4) . .
W18 O10 W17 121.9(14) . .
O10 O100 W17 85(4) . .
O10 O100 W18 77(4) . .
W17 O100 W18 123(2) . .
W17 O11 W5 151.8(9) . .
W14 O13 W13 153.4(10) . .
W11 O15 W5 123.2(9) . .
W12 O16 W8 150.3(9) . .
W1 O17 W13 152.3(10) . .
W9 O18 W10 123.8(9) . .
W7 O19 W10 153.3(10) . .
W15 O22 W7 150.2(10) . .
W5 O24 W9 151.9(9) . .
W6 O28 W3 154.4(10) . .
W4 O29 W7 123.4(9) . .
W17 O30 W9 150.0(9) . .
W4 O31 Ag3 175.7(11) . .
W15 O32 W18 127.5(9) . .
W6 O33 W9 162.3(9) . .
W18 O36 W11 151.8(10) . .
W2 O37 Ag3 174.8(10) . 2_685
W11 O38 W13 163.4(10) . .
W2 O39 W1 124.6(9) . .
W14 O41 W16 124.1(9) . .
O420 O42 W17 74(4) . .
O420 O42 W15 87(4) . .
W17 O42 W15 122.6(14) . .
O42 O420 W17 84(4) . .
O42 O420 W15 73(4) . .
W17 O420 W15 121(2) . .
W2 O43 W12 149.3(9) . .
W8 O44 W10 161.4(10) . .
W14 O46 W1 150.4(9) . .
W13 O47 W3 125.2(9) . .
W8 O48 W6 123.1(8) . .
W7 O49 W2 165.6(10) . .
W16 O50 W6 151.0(9) . .
W16 O51 W3 149.2(9) . .
W12 O54 W16 123.4(9) . .
W5 O56 W3 163.5(10) . .
W4 O57 W18 149.3(10) . .
W14 O59 W12 124.1(9) . .
W15 O60 W10 150.0(10) . .
W4 O61 W1 162.5(10) . .
W4 O62 W11 153.1(10) . .
C1 N1 C5 120.0 . .
C1 N1 Ag2 123.8(9) . .
C5 N1 Ag2 115.9(9) . .
C2 C1 N1 120.0 . .
C1 C2 C3 120.0 . .
C4 C3 C2 120.0 . .
C3 C4 C5 120.0 . .
C4 C5 N1 120.0 . .
C4 C5 C6 122.4(14) . .
N1 C5 C6 117.6(14) . .
C7 C6 N2 120.0 . .
C7 C6 C5 121.2(14) . .
N2 C6 C5 118.8(14) . .
C8 C7 C6 120.0 . .
C7 C8 C9 120.0 . .
C8 C9 C10 120.0 . .
N2 C10 C9 120.0 . .
C10 N2 C6 120.0 . .
C10 N2 Ag2 125.7(9) . .
C6 N2 Ag2 114.3(9) . .
C11 N3 C15 120.0 . .
C11 N3 Ag4 122.7(9) . .
C15 N3 Ag4 117.3(9) . .
C12 C11 N3 120.0 . .
C13 C12 C11 120.0 . .
C12 C13 C14 120.0 . .
C15 C14 C13 120.0 . .
C14 C15 N3 120.0 . .
C14 C15 C16 122.4(14) . .
N3 C15 C16 117.6(14) . .
C17 C16 N4 120.0 . .
C17 C16 C15 121.5(15) . .
N4 C16 C15 118.4(15) . .
C18 C17 C16 120.0 . .
C17 C18 C19 120.0 . .
C20 C19 C18 120.0 . .
C19 C20 N4 120.0 . .
C20 N4 C16 120.0 . .
C20 N4 Ag4 124.7(10) . .
C16 N4 Ag4 112.5(10) . .
C21 N5 C25 120.0 . .
C21 N5 Ag5 124.8(9) . .
C25 N5 Ag5 115.1(9) . .
C22 C21 N5 120.0 . .
C23 C22 C21 120.0 . .
C22 C23 C24 120.0 . .
C25 C24 C23 120.0 . .
C24 C25 N5 120.0 . .
C24 C25 C26 122.2(13) . .
N5 C25 C26 117.7(13) . .
C27 C26 N6 120.0 . .
C27 C26 C25 123.8(13) . .
N6 C26 C25 116.2(13) . .
C26 C27 C28 120.0 . .
C27 C28 C29 120.0 . .
C30 C29 C28 120.0 . .
C29 C30 N6 120.0 . .
C30 N6 C26 120.0 . .
C30 N6 Ag5 120.8(9) . .
C26 N6 Ag5 117.6(9) . .
C31 N7 C35 120.0 . .
C31 N7 Ag4 111.1(13) . .
C35 N7 Ag4 122.0(13) . .
N7 C31 C32 120.0 . .
C31 C32 C33 120.0 . .
C32 C33 C34 120.0 . .
C35 C34 C33 120.0 . .
C34 C35 N7 120.0 . .
C34 C35 C36 124.2(18) . .
N7 C35 C36 115.7(18) . .
C37 C36 N8 120.0 . .
C37 C36 C35 119.4(17) . .
N8 C36 C35 120.6(17) . .
C38 C37 C36 120.0 . .
C37 C38 C39 120.0 . .
C40 C39 C38 120.0 . .
C39 C40 N8 120.0 . .
C40 N8 C36 120.0 . .
C40 N8 Ag5 116.2(11) . .
C36 N8 Ag5 123.8(11) . .
C41 N9 C45 120.0 . .
C41 N9 Ag6 121.9(10) . .
C45 N9 Ag6 117.9(10) . .
C42 C41 N9 120.0 . .
C41 C42 C43 120.0 . .
C44 C43 C42 120.0 . .
C43 C44 C45 120.0 . .
C44 C45 N9 120.0 . .
C44 C45 C46 123.0(15) . .
N9 C45 C46 116.9(16) . .
C47 C46 N10 120.0 . .
C47 C46 C45 123.5(16) . .
N10 C46 C45 116.5(16) . .
C48 C47 C46 120.0 . .
C49 C48 C47 120.0 . .
C48 C49 C50 120.0 . .
N10 C50 C49 120.0 . .
C50 N10 C46 120.0 . .
C50 N10 Ag6 122.0(11) . .
C46 N10 Ag6 117.2(10) . .
N9 Ag6 N10 70.7(7) . .
N9 Ag6 O4W 140.1(8) . .
N10 Ag6 O4W 135.2(8) . .
N9 Ag6 Ag3 71.2(7) . .
N10 Ag6 Ag3 62.8(6) . .
O4W Ag6 Ag3 93.4(6) . .
C51 N11 C55 120.0 . .
C51 N11 Ag1 123.6(9) . .
C55 N11 Ag1 114.9(10) . .
N11 C51 C52 120.0 . .
C53 C52 C51 120.0 . .
C52 C53 C54 120.0 . .
C55 C54 C53 120.0 . .
C54 C55 N11 120.0 . .
C54 C55 C56 125.2(14) . .
N11 C55 C56 114.8(14) . .
C57 C56 N12 120.0 . .
C57 C56 C55 119.7(15) . .
N12 C56 C55 120.3(15) . .
C58 C57 C56 120.0 . .
C57 C58 C59 120.0 . .
C60 C59 C58 120.0 . .
N12 C60 C59 120.0 . .
C60 N12 C56 120.0 . .
C60 N12 Ag1 122.6(10) . .
C56 N12 Ag1 114.6(10) . .
C61 N13 C65 120.0 . .
C61 N13 Ag3 121.0(10) . .
C65 N13 Ag3 116.7(11) . .
C62 C61 N13 120.0 . .
C61 C62 C63 120.0 . .
C64 C63 C62 120.0 . .
C65 C64 C63 120.0 . .
C64 C65 N13 120.0 . .
C64 C65 C66 123.2(17) . .
N13 C65 C66 116.8(17) . .
C67 C66 N14 120.0 . .
C67 C66 C65 123.0(19) . .
N14 C66 C65 117.0(19) . .
C68 C67 C66 120.0 . .
C67 C68 C69 120.0 . .
C70 C69 C68 120.0 . .
C69 C70 N14 120.0 . .
C70 N14 C66 120.0 . .
C70 N14 Ag3 123.9(14) . .
C66 N14 Ag3 114.5(14) . .

loop_
_geom_bond_atom_site_label_1
_geom_bond_atom_site_label_2
_geom_bond_distance
_geom_bond_site_symmetry_2
W1 O35 1.698(18) .
W1 O17 1.858(17) .
W1 O61 1.907(16) .
W1 O39 1.911(16) .
W1 O46 1.912(16) .
W1 O5 2.359(15) .
W2 O37 1.707(17) .
W2 O39 1.872(17) .
W2 O49 1.901(16) .
W2 O43 1.905(16) .
W2 O9 1.907(16) .
W2 O5 2.311(15) .
W3 O34 1.708(18) .
W3 O28 1.885(16) .
W3 O56 1.889(16) .
W3 O47 1.901(17) .
W3 O51 1.931(15) .
W3 O7 2.401(15) .
W4 O31 1.685(18) .
W4 O62 1.862(17) .
W4 O29 1.881(17) .
W4 O61 1.884(16) .
W4 O57 1.893(17) .
W4 O3 2.335(16) .
W5 O40 1.671(18) .
W5 O56 1.878(16) .
W5 O24 1.884(16) .
W5 O11 1.917(17) .
W5 O15 1.922(17) .
W5 O1 2.356(16) .
W6 O26 1.679(17) .
W6 O33 1.854(16) .
W6 O28 1.877(16) .
W6 O48 1.926(16) .
W6 O50 1.951(16) .
W6 O8 2.335(15) .
W7 O55 1.696(18) .
W7 O19 1.854(17) .
W7 O49 1.874(16) .
W7 O22 1.909(17) .
W7 O29 1.921(17) .
W7 O3 2.353(16) .
W8 O52 1.678(18) .
W8 O44 1.861(16) .
W8 O9 1.862(16) .
W8 O48 1.886(17) .
W8 O16 1.965(16) .
W8 O8 2.340(15) .
W9 O45 1.708(18) .
W9 O24 1.893(15) .
W9 O18 1.900(16) .
W9 O30 1.916(16) .
W9 O33 1.927(15) .
W9 O4 2.394(16) .
W10 O27 1.712(18) .
W10 O18 1.905(17) .
W10 O19 1.910(17) .
W10 O44 1.916(16) .
W10 O60 1.924(16) .
W10 O4 2.366(15) .
W11 O14 1.694(18) .
W11 O38 1.871(16) .
W11 O15 1.883(17) .
W11 O62 1.911(17) .
W11 O36 1.944(17) .
W11 O1 2.338(15) .
W12 O12 1.704(17) .
W12 O16 1.849(16) .
W12 O54 1.910(17) .
W12 O43 1.921(16) .
W12 O59 1.953(17) .
W12 O6 2.354(15) .
W13 O25 1.692(18) .
W13 O47 1.879(17) .
W13 O17 1.908(17) .
W13 O38 1.909(16) .
W13 O13 1.914(16) .
W13 O7 2.361(15) .
W14 O21 1.707(19) .
W14 O59 1.873(17) .
W14 O41 1.892(17) .
W14 O13 1.895(16) .
W14 O46 1.908(16) .
W14 O6 2.367(15) .
W15 O58 1.718(17) .
W15 O32 1.846(16) .
W15 O22 1.908(17) .
W15 O60 1.917(16) .
W15 O42 1.94(3) .
W15 O420 2.03(4) .
W15 O2 2.355(15) .
W16 O20 1.672(18) .
W16 O50 1.873(16) .
W16 O51 1.891(16) .
W16 O54 1.915(17) .
W16 O41 1.949(17) .
W16 O6 2.377(15) .
W17 O53 1.709(19) .
W17 O420 1.86(4) .
W17 O100 1.89(4) .
W17 O11 1.895(17) .
W17 O30 1.898(16) .
W17 O42 1.92(3) .
W17 O10 1.95(3) .
W17 O2 2.392(15) .
W18 O23 1.709(18) .
W18 O36 1.858(17) .
W18 O10 1.90(3) .
W18 O32 1.921(16) .
W18 O57 1.932(17) .
W18 O100 1.94(4) .
W18 O2 2.370(15) .
Ag5 N8 2.162(16) .
Ag5 N6 2.256(13) .
Ag5 N5 2.324(13) .
Ag5 Ag4 3.022(4) .
Ag5 Ag5 3.298(5) 2_576
Ag4 N3 2.261(13) .
Ag4 N7 2.356(19) .
Ag4 N4 2.371(15) .
Ag3 N13 2.275(15) .
Ag3 O31 2.310(18) .
Ag3 N14 2.35(2) .
Ag3 O37 2.468(17) 2_685
Ag3 Ag6 3.098(6) .
P2 O4 1.504(16) .
P2 O3 1.526(16) .
P2 O1 1.530(16) .
P2 O2 1.593(16) .
P1 O7 1.500(16) .
P1 O5 1.534(16) .
P1 O8 1.543(15) .
P1 O6 1.609(15) .
Ag2 N1 2.288(14) .
Ag2 N2 2.316(14) .
Ag2 O3W 2.34(2) .
Ag1 N12 2.271(16) .
Ag1 O1W 2.27(2) .
Ag1 N11 2.355(15) .
O10 O100 0.69(4) .
O37 Ag3 2.468(17) 2_685
O42 O420 0.72(4) .
N1 C1 1.3900 .
N1 C5 1.3900 .
C1 C2 1.3900 .
C2 C3 1.3900 .
C3 C4 1.3900 .
C4 C5 1.3900 .
C5 C6 1.433(19) .
C6 C7 1.3900 .
C6 N2 1.3900 .
C7 C8 1.3900 .
C8 C9 1.3900 .
C9 C10 1.3900 .
C10 N2 1.3900 .
N3 C11 1.3900 .
N3 C15 1.3900 .
C11 C12 1.3900 .
C12 C13 1.3900 .
C13 C14 1.3900 .
C14 C15 1.3900 .
C15 C16 1.42(2) .
C16 C17 1.3900 .
C16 N4 1.3900 .
C17 C18 1.3900 .
C18 C19 1.3900 .
C19 C20 1.3900 .
C20 N4 1.3900 .
N5 C21 1.3900 .
N5 C25 1.3900 .
C21 C22 1.3900 .
C22 C23 1.3900 .
C23 C24 1.3900 .
C24 C25 1.3900 .
C25 C26 1.408(19) .
C26 C27 1.3900 .
C26 N6 1.3900 .
C27 C28 1.3900 .
C28 C29 1.3900 .
C29 C30 1.3900 .
C30 N6 1.3900 .
N7 C31 1.3900 .
N7 C35 1.3900 .
C31 C32 1.3900 .
C32 C33 1.3900 .
C33 C34 1.3900 .
C34 C35 1.3900 .
C35 C36 1.44(3) .
C36 C37 1.3900 .
C36 N8 1.3900 .
C37 C38 1.3900 .
C38 C39 1.3900 .
C39 C40 1.3900 .
C40 N8 1.3900 .
N9 C41 1.3900 .
N9 C45 1.3900 .
N9 Ag6 2.315(15) .
C41 C42 1.3900 .
C42 C43 1.3900 .
C43 C44 1.3900 .
C44 C45 1.3900 .
C45 C46 1.44(2) .
C46 C47 1.3900 .
C46 N10 1.3900 .
C47 C48 1.3900 .
C48 C49 1.3900 .
C49 C50 1.3900 .
C50 N10 1.3900 .
N10 Ag6 2.333(16) .
Ag6 O4W 2.37(3) .
N11 C51 1.3900 .
N11 C55 1.3900 .
C51 C52 1.3900 .
C52 C53 1.3900 .
C53 C54 1.3900 .
C54 C55 1.3900 .
C55 C56 1.407(19) .
C56 C57 1.3900 .
C56 N12 1.3900 .
C57 C58 1.3900 .
C58 C59 1.3900 .
C59 C60 1.3900 .
C60 N12 1.3900 .
N13 C61 1.3900 .
N13 C65 1.3900 .
C61 C62 1.3900 .
C62 C63 1.3900 .
C63 C64 1.3900 .
C64 C65 1.3900 .
C65 C66 1.437(10) .
C66 C67 1.3900 .
C66 N14 1.3900 .
C67 C68 1.3900 .
C68 C69 1.3900 .
C69 C70 1.3900 .
C70 N14 1.3900 .
